data_1556820
loop_
_publ_author_name
'Sanjuan-Szklarz, W Fabiola'
'Hoser, Anna A.'
'Gutmann, Matthias'
'Madsen, Anders \/Ostergaard'
'Wo\'zniak, Krzysztof'

_publ_section_title
;
 Yes, one can obtain better quality structures from routine X-ray data
 collection.
;
_journal_issue 'Pt 1'
_journal_name_full IUCrJ
_journal_page_first 61
_journal_page_last 70
_journal_paper_doi 10.1107/S2052252515020941
_journal_volume 3
_journal_year 2016
_chemical_absolute_configuration -
_chemical_formula_moiety 'C14 H24 N2 O2 Cl2'
_chemical_formula_sum 'C14 H24 Cl2 N2 O2'
_chemical_formula_weight 323.246
_space_group_IT_number 14
_space_group_name_Hall '-P 2yn'
_space_group_name_H-M_alt 'P 1 21/n 1'
_symmetry_cell_setting monoclinic
_symmetry_space_group_name_Hall '-P 2yn'
_symmetry_space_group_name_H-M 'P 1 21/n 1'
_atom_sites_solution_hydrogens geom
_atom_sites_solution_primary direct
_atom_sites_solution_secondary difmap
_audit_creation_date 2008-07-30T15:42
_audit_creation_method MoPro12
_audit_update_record ' 2008-07-30T15:42  Initial CIF as created by GSAS2CIF'
_cell_angle_alpha 90.00
_cell_angle_beta 101.64
_cell_angle_gamma 90.00
_cell_formula_units_Z 4
_cell_length_a 10.085
_cell_length_b 9.811
_cell_length_c 17.915
_cell_volume 1736.127
_computing_structure_refinement 'MoPro (J. Appl. Cryst. 2005, 38, 38-54)'
_diffrn_measured_fraction_theta_full 0.999
_diffrn_measured_fraction_theta_max 0.999
_diffrn_radiation_source 'fine-focus sealed tube'
_diffrn_radiation_type MoK\a
_diffrn_radiation_wavelength 0.71073
_diffrn_reflns_av_sigmaI/netI 0.00961
_diffrn_reflns_limit_h_max 17
_diffrn_reflns_limit_h_min -18
_diffrn_reflns_limit_k_max 17
_diffrn_reflns_limit_k_min 0
_diffrn_reflns_limit_l_max 32
_diffrn_reflns_limit_l_min 0
_diffrn_reflns_theta_full 39.98
_diffrn_reflns_theta_max 39.98
_diffrn_reflns_theta_min 2.15
_exptl_crystal_density_diffrn 1.237
_exptl_crystal_density_method 'not measured'
_exptl_crystal_F_000 688
_refine_ls_extinction_method none
_refine_ls_goodness_of_fit_all 2.62
_refine_ls_goodness_of_fit_ref 3.009
_refine_ls_hydrogen_treatment refall
_refine_ls_matrix_type full
_refine_ls_number_parameters 277
_refine_ls_number_reflns 10470
_refine_ls_number_restraints 0
_refine_ls_restrained_S_all 0.000
_refine_ls_R_factor_all 0.0221
_refine_ls_R_factor_gt 0.0189
_refine_ls_shift/su_max 0.004
_refine_ls_shift/su_mean 0.000
_refine_ls_structure_factor_coef Fsqd
_refine_ls_weighting_scheme sigma
_refine_ls_wR_factor_gt 0.0380
_refine_ls_wR_factor_ref 0.0382
_reflns_number_gt 9632
_reflns_number_total 10470
_reflns_threshold_expression >2.0sigma(I)
_cod_data_source_file fc5011.cif
_cod_data_source_block DMAN_TAAM_80
_cod_original_cell_volume 1736.1
_cod_original_sg_symbol_Hall 'P ?'
_cod_original_sg_symbol_H-M 'P ?'
_cod_original_formula_sum 'C14 H24 N2 O2 Cl2'
_cod_database_code 1556820

loop_
_symmetry_equiv_pos_as_xyz
'x, y, z'
'-x+1/2, y+1/2, -z+1/2'
'-x, -y, -z'
'x-1/2, -y-1/2, z-1/2'

loop_
_atom_site_type_symbol
_atom_site_label
_atom_site_fract_x
_atom_site_fract_y
_atom_site_fract_z
_atom_site_U_iso_or_equiv
_atom_site_adp_type
_atom_site_occupancy
_atom_site_calc_flag
_atom_site_refinement_flag_posn
Cl CL1 0.012239(1) 0.900815(1) 0.668021(1) 0.021983(1) Uani 1 d .
Cl CL2 0.477244(1) 0.909082(1) 0.846047(0) 0.020186(1) Uani 1 d .
O O1 0.13931(3) 0.64947(3) 0.74315(2) 0.02396(2) Uani 1 d .
O O2 0.38294(4) 0.65867(3) 0.75271(2) 0.02789(2) Uani 1 d .
H H1A 0.1099(8) 0.5851(8) 0.7197(4) 0.018(2) Uiso 1 d U
H H1B 0.1061(8) 0.7163(8) 0.7247(4) 0.019(2) Uiso 1 d U
H H2B 0.4109(8) 0.7229(9) 0.7760(4) 0.023(2) Uiso 1 d U
H H2C 0.4130(8) 0.5938(8) 0.7735(4) 0.020(2) Uiso 1 d U
H H1C 0.2556(9) 0.654(1) 0.7485(5) 0.044(3) Uiso 1 d U
N N1 0.83485(3) 0.84221(3) 0.88247(2) 0.01574(2) Uani 1 d .
N N2 0.72547(3) 0.75175(3) 0.99274(2) 0.01422(2) Uani 1 d .
C C1 0.96619(3) 0.79644(3) 0.92482(2) 0.01490(2) Uani 1 d .
C C2 1.08182(4) 0.81898(3) 0.89674(2) 0.01906(2) Uani 1 d .
C C3 1.20978(4) 0.77524(4) 0.93748(2) 0.02094(2) Uani 1 d .
C C4 1.21979(3) 0.70831(3) 1.00573(2) 0.01866(2) Uani 1 d .
C C5 1.11385(4) 0.61106(3) 1.10619(2) 0.01912(2) Uani 1 d .
C C6 1.00135(4) 0.58342(4) 1.13598(2) 0.02166(2) Uani 1 d .
C C7 0.87229(4) 0.62859(4) 1.09752(2) 0.01902(2) Uani 1 d .
C C8 0.85880(3) 0.69926(3) 1.03010(2) 0.01444(2) Uani 1 d .
C C9 0.97240(3) 0.72661(3) 0.99569(2) 0.01373(2) Uani 1 d .
C C10 1.10238(3) 0.68132(3) 1.03584(2) 0.01551(2) Uani 1 d .
C C11 0.79227(4) 0.76620(4) 0.81012(2) 0.02411(3) Uani 1 d .
C C12 0.83123(4) 0.99094(4) 0.86937(3) 0.02868(3) Uani 1 d .
C C13 0.67598(4) 0.85999(4) 1.03864(2) 0.02179(2) Uani 1 d .
C C14 0.62288(4) 0.64196(4) 0.97237(2) 0.02051(2) Uani 1 d .
H H2 0.7504(7) 0.8013(7) 0.9380(4) 0.027(2) Uiso 1 d U
H H2A 1.0733(7) 0.8703(7) 0.8431(4) 0.036(2) Uiso 1 d U
H H3 1.2961(7) 0.7961(7) 0.9144(4) 0.039(2) Uiso 1 d U
H H4 1.3151(7) 0.6745(6) 1.0398(4) 0.032(2) Uiso 1 d U
H H5 1.2147(7) 0.5825(6) 1.1354(4) 0.033(2) Uiso 1 d U
H H6 1.0097(7) 0.5329(7) 1.1884(4) 0.038(2) Uiso 1 d U
H H7 0.7847(7) 0.6088(7) 1.1209(4) 0.036(2) Uiso 1 d U
H H11A 0.7935(8) 0.6591(8) 0.8221(4) 0.049(2) Uiso 1 d U
H H11B 0.8546(8) 0.7875(8) 0.7703(5) 0.056(2) Uiso 1 d U
H H11C 0.6896(8) 0.7979(7) 0.7837(4) 0.047(2) Uiso 1 d U
H H12A 0.8620(8) 1.0450(9) 0.9232(5) 0.059(2) Uiso 1 d U
H H12B 0.8952(8) 1.0203(8) 0.8320(5) 0.056(2) Uiso 1 d U
H H12C 0.7301(8) 1.0177(7) 0.8455(4) 0.047(2) Uiso 1 d U
H H13A 0.6520(7) 0.8186(7) 1.0877(4) 0.047(2) Uiso 1 d U
H H13B 0.7492(8) 0.9357(8) 1.0523(4) 0.046(2) Uiso 1 d U
H H13C 0.5876(8) 0.9030(7) 1.0045(4) 0.042(2) Uiso 1 d U
H H14A 0.6035(7) 0.5929(7) 1.0206(4) 0.042(2) Uiso 1 d U
H H14B 0.6606(7) 0.5693(7) 0.9389(4) 0.045(2) Uiso 1 d U
H H14C 0.5317(7) 0.6868(7) 0.9413(4) 0.041(2) Uiso 1 d U

loop_
_atom_site_aniso_label
_atom_site_aniso_U_11
_atom_site_aniso_U_22
_atom_site_aniso_U_33
_atom_site_aniso_U_12
_atom_site_aniso_U_13
_atom_site_aniso_U_23
CL1 0.02197(4) 0.01882(3) 0.02319(3) 0.00010(2) -0.00013(3) 0.00146(2)
CL2 0.01887(3) 0.01870(3) 0.02352(3) 0.00121(2) 0.00556(3) 0.00272(2)
O1 0.0324(1) 0.01735(10) 0.0207(1) 0.00042(9) 0.0018(1) -0.00075(8)
O2 0.0324(2) 0.0201(1) 0.0286(1) -0.0005(1) 0.00008(12) 0.00276(9)
N1 0.0157(1) 0.01566(9) 0.01656(10) 0.00112(8) 0.00480(8) 0.00226(7)
N2 0.0144(1) 0.01402(9) 0.01503(9) -0.00036(7) 0.00497(8) -0.00128(7)
C1 0.0150(1) 0.0151(1) 0.0156(1) 0.00015(8) 0.00545(9) 0.00128(8)
C2 0.0170(1) 0.0212(1) 0.0209(1) 0.00074(9) 0.0082(1) 0.00433(10)
C3 0.0158(1) 0.0230(1) 0.0258(1) 0.00069(10) 0.0086(1) 0.0041(1)
C4 0.0145(1) 0.0191(1) 0.0229(1) 0.00082(9) 0.0052(1) 0.00125(10)
C5 0.0188(1) 0.0217(1) 0.0164(1) 0.00257(10) 0.00269(10) 0.00214(9)
C6 0.0221(1) 0.0272(1) 0.0162(1) 0.0031(1) 0.0050(1) 0.0055(1)
C7 0.0194(1) 0.0234(1) 0.0154(1) 0.00101(10) 0.0062(1) 0.00360(9)
C8 0.0157(1) 0.0151(1) 0.01348(10) -0.00057(8) 0.00523(9) -0.00011(8)
C9 0.0142(1) 0.01360(9) 0.01400(10) -0.00026(8) 0.00432(8) -0.00022(7)
C10 0.0150(1) 0.0154(1) 0.0163(1) 0.00054(8) 0.00347(9) -0.000077(8)
C11 0.0220(2) 0.0340(2) 0.0161(1) 0.0034(1) 0.0034(1) -0.0019(1)
C12 0.0222(2) 0.0177(1) 0.0467(2) 0.0021(1) 0.0083(2) 0.0100(1)
C13 0.0248(2) 0.0207(1) 0.0209(1) 0.0043(1) 0.0072(1) -0.0039(1)
C14 0.0188(1) 0.0186(1) 0.0233(1) -0.00369(10) 0.0022(1) 0.00097(10)

loop_
_atom_type_symbol
_atom_type_description
_atom_type_scat_dispersion_real
_atom_type_scat_dispersion_imag
_atom_type_scat_source
C C 0.0033 0.0016 'Su & Coppens. Acta. Cryst. (1997) A53, 749-762. '
H H 0.0000 0.0000 'Su & Coppens. Acta. Cryst. (1997) A53, 749-762. '
N N 0.0061 0.0033 'Su & Coppens. Acta. Cryst. (1997) A53, 749-762. '
O O 0.0106 0.0060 'Su & Coppens. Acta. Cryst. (1997) A53, 749-762. '
Cl Cl 0.1484 0.1585 'Su & Coppens. Acta. Cryst. (1997) A53, 749-762. '

loop_
_geom_angle_atom_site_label_1
_geom_angle_atom_site_label_2
_geom_angle_atom_site_label_3
_geom_angle
O1 H1C O2 178.8(9)
H1A O1 H1C 110.0(8)
H1A O1 H1B 111.5(8)
H1B O1 H1C 110.2(8)
H2B O2 H1C 108.3(8)
H2B O2 H2C 110.3(9)
H2C O2 H1C 107.1(8)
N1 C1 C9 118.75(3)
N1 C1 C2 120.50(2)
N1 C12 H12C 107.5(4)
N1 C12 H12B 111.8(5)
N1 C12 H12A 110.3(5)
N1 C11 H11B 112.5(5)
N1 C11 H11A 109.2(4)
N1 C11 H11C 108.5(4)
N2 C8 C9 118.46(2)
N2 C8 C7 119.74(3)
N2 C14 H14A 111.7(4)
N2 C14 H14B 108.5(4)
N2 C14 H14C 108.2(4)
N2 C13 H13A 110.4(4)
N2 C13 H13B 109.8(4)
N2 C13 H13C 107.5(4)
C1 N1 C12 112.18(3)
C1 N1 C11 111.88(3)
C1 C9 C8 125.13(3)
C1 C9 C10 117.72(3)
C1 C2 C3 120.94(3)
C1 C2 H2A 118.8(4)
C2 C1 C9 120.75(3)
C2 C3 C4 119.98(3)
C2 C3 H3 118.5(4)
C3 C4 C10 120.64(4)
C3 C4 H4 123.1(4)
C3 C2 H2A 120.3(4)
C4 C10 C9 119.97(4)
C4 C10 C5 120.13(3)
C4 C3 H3 121.5(4)
C5 C10 C9 119.90(3)
C5 C6 C7 119.95(4)
C5 C6 H6 121.1(4)
C6 C5 C10 120.94(4)
C6 C5 H5 122.0(4)
C6 C7 C8 120.23(4)
C6 C7 H7 120.2(4)
C7 C8 C9 121.78(3)
C7 C6 H6 118.9(4)
C8 N2 C14 112.67(3)
C8 N2 C13 112.10(3)
C8 N2 H2 101.3(3)
C8 C9 C10 117.15(3)
C8 C7 H7 119.5(4)
C10 C5 H5 117.0(4)
C10 C4 H4 116.2(4)
C11 N1 C12 111.39(3)
C13 N2 C14 110.96(3)
C13 N2 H2 108.7(4)
C14 N2 H2 110.7(4)
H11A C11 H11B 110.0(6)
H11A C11 H11C 109.7(6)
H11B C11 H11C 106.9(6)
H12A C12 H12C 108.5(6)
H12A C12 H12B 109.0(7)
H12B C12 H12C 109.7(6)
H13A C13 H13B 110.8(6)
H13A C13 H13C 109.4(6)
H13B C13 H13C 108.9(6)
H14A C14 H14B 108.0(6)
H14A C14 H14C 109.7(6)
H14B C14 H14C 110.8(6)

loop_
_geom_bond_atom_site_label_1
_geom_bond_atom_site_label_2
_geom_bond_distance
O1 H1C 1.159(9)
O1 H1B 0.779(8)
O1 H1A 0.783(8)
O2 H1C 1.271(9)
O2 H2C 0.768(8)
O2 H2B 0.777(8)
N1 C1 1.4582(4)
N1 C12 1.4772(5)
N1 C11 1.4818(5)
N2 C8 1.4690(4)
N2 C14 1.4871(4)
N2 C13 1.4895(4)
N2 H2 1.166(7)
C1 C9 1.4329(4)
C1 C2 1.3778(5)
C2 C3 1.4149(5)
C2 H2A 1.073(7)
C3 C4 1.3735(5)
C3 H3 1.056(8)
C4 C10 1.4215(5)
C4 H4 1.082(7)
C5 C10 1.4207(5)
C5 C6 1.3747(5)
C5 H5 1.082(7)
C6 C7 1.4153(5)
C6 H6 1.050(7)
C7 C8 1.3755(4)
C7 H7 1.069(8)
C8 C9 1.4317(4)
C9 C10 1.4327(4)
C11 H11B 1.062(9)
C11 H11A 1.072(8)
C11 H11C 1.093(8)
C12 H12C 1.056(8)
C12 H12B 1.059(9)
C12 H12A 1.089(8)
C13 H13A 1.040(8)
C13 H13B 1.041(8)
C13 H13C 1.061(7)
C14 H14A 1.042(8)
C14 H14B 1.051(8)
C14 H14C 1.069(7)

loop_
_geom_hbond_atom_site_label_D
_geom_hbond_atom_site_label_H
_geom_hbond_atom_site_label_A
_geom_hbond_distance_DH
_geom_hbond_distance_HA
_geom_hbond_distance_DA
_geom_hbond_angle_DHA
_geom_hbond_site_symmetry_A
O1 H1A CL2 0.783(8) 2.173(8) 2.9563(3) 178.4(8) 2_546
O2 H2C CL1 0.768(8) 2.221(8) 2.9880(3) 176.6(9) 2_546
C14 H14B CL1 1.051(8) 2.845(7) 3.5210(4) 122.3(5) 2_546
O1 H1B CL1 0.779(8) 2.194(8) 2.9730(3) 177.6(9) 1_555
O2 H2B CL2 0.777(8) 2.241(8) 3.0157(3) 175.8(9) 1_555
O1 H1C O2 1.159(9) 1.271(9) 2.4300(5) 178.8(9) 1_555
N2 H2 CL2 1.166(7) 3.097(7) 3.5918(3) 105.7(4) 1_555
N2 H2 N1 1.166(7) 1.489(8) 2.6050(4) 157.4(5) 1_555
N2 H2 C1 1.166(7) 2.236(7) 2.9594(4) 117.3(3) 1_555
N2 H2 C11 1.166(7) 2.436(7) 3.4738(5) 147.1(5) 1_555
N2 H2 C12 1.166(7) 2.458(7) 3.5327(5) 152.3(5) 1_555
C14 H14A C7 1.042(8) 2.804(7) 3.0158(5) 91.5(4) 1_555
C14 H14C CL2 1.069(7) 2.755(7) 3.5785(4) 133.8(6) 1_555

loop_
_geom_torsion_atom_site_label_1
_geom_torsion_atom_site_label_2
_geom_torsion_atom_site_label_3
_geom_torsion_atom_site_label_4
_geom_torsion
O1 H1C O2 H2C -116.7(8)
O1 H1C O2 H2B 124.3(8)
O2 H1C O1 H1B -67.5(8)
O2 H1C O1 H1A 55.8(8)
N1 C1 C9 C8 -1.20(3)
N1 C1 C9 C10 179.33(3)
N1 C1 C2 C3 179.86(4)
N1 C1 C2 H2A -0.29(39)
N2 C8 C9 C1 -3.18(3)
N2 C8 C9 C10 176.29(2)
N2 C8 C7 C6 -176.85(3)
N2 C8 C7 H7 2.6(4)
C1 N1 C12 H12C -172.3(5)
C1 N1 C12 H12B 67.3(4)
C1 N1 C12 H12A -54.2(5)
C1 N1 C11 H11B -67.3(4)
C1 N1 C11 H11A 55.1(4)
C1 N1 C11 H11C 174.7(5)
C1 C9 C8 C7 178.40(3)
C1 C9 C10 C5 -179.72(3)
C1 C9 C10 C4 1.11(3)
C1 C2 C3 C4 0.52(3)
C1 C2 C3 H3 -178.9(6)
C2 C1 N1 C12 -58.87(3)
C2 C1 N1 C11 67.16(3)
C2 C1 C9 C8 179.37(3)
C2 C1 C9 C10 -0.10(3)
C2 C3 C4 C10 0.51(3)
C2 C3 C4 H4 -178.7(5)
C3 C4 C10 C9 -1.33(3)
C3 C4 C10 C5 179.50(4)
C3 C2 C1 C9 -0.72(3)
C4 C10 C9 C8 -178.41(3)
C4 C10 C5 C6 -179.65(4)
C4 C10 C5 H5 1.5(4)
C4 C3 C2 H2A -179.3(6)
C5 C10 C9 C8 0.76(3)
C5 C10 C4 H4 -1.3(4)
C5 C6 C7 C8 0.47(3)
C5 C6 C7 H7 -179.0(6)
C6 C5 C10 C9 1.18(3)
C6 C7 C8 C9 1.55(3)
C7 C8 N2 C14 -60.03(3)
C7 C8 N2 C13 65.99(3)
C7 C8 N2 H2 -178.3(3)
C7 C8 C9 C10 -2.12(3)
C7 C6 C5 C10 -1.82(3)
C7 C6 C5 H5 176.9(5)
C8 N2 C14 H14A 64.1(4)
C8 N2 C14 H14B -54.8(4)
C8 N2 C14 H14C -175.1(5)
C8 N2 C13 H13A -69.4(4)
C8 N2 C13 H13B 53.0(4)
C8 N2 C13 H13C 171.4(5)
C8 C7 C6 H6 177.7(5)
C9 C8 N2 C14 121.52(3)
C9 C8 N2 C13 -112.46(3)
C9 C8 N2 H2 3.3(3)
C9 C8 C7 H7 -179.0(6)
C9 C1 N1 C12 121.70(3)
C9 C1 N1 C11 -112.27(3)
C9 C1 C2 H2A 179.1(6)
C9 C10 C5 H5 -177.6(5)
C9 C10 C4 H4 177.9(5)
C10 C5 C6 H6 -179.0(6)
C10 C4 C3 H3 179.9(6)
C11 N1 C12 H12C 61.4(4)
C11 N1 C12 H12B -59.0(4)
C11 N1 C12 H12A 179.5(6)
C12 N1 C11 H11B 59.2(5)
C12 N1 C11 H11A -178.4(6)
C12 N1 C11 H11C -58.9(4)
C13 N2 C14 H14A -62.5(4)
C13 N2 C14 H14B 178.5(6)
C13 N2 C14 H14C 58.3(4)
C14 N2 C13 H13A 57.6(4)
C14 N2 C13 H13B 180.0(6)
C14 N2 C13 H13C -61.7(4)
H2 N2 C14 H14A 176.7(8)
H2 N2 C14 H14B 57.8(6)
H2 N2 C14 H14C -62.5(5)
H2 N2 C13 H13A 179.4(8)
H2 N2 C13 H13B -58.2(6)
H2 N2 C13 H13C 60.2(5)
H2A C2 C3 H3 1.2(6)
H3 C3 C4 H4 0.8(6)
H5 C5 C6 H6 -0.27(60)
H6 C6 C7 H7 -1.7(6)
